data_1517227
loop_
_publ_author_name
'Zhang, Wenjun'
'Ma, Liang'
'Li, Sumei'
'Liu, Zhong'
'Chen, Yuchan'
'Zhang, Haibo'
'Zhang, Guangtao'
'Zhang, Qingbo'
'Tian, Xinpeng'
'Yuan, Chengshan'
'Zhang, Si'
'Zhang, Weimin'
'Zhang, Changsheng'

_publ_section_title
;
 Indimicins A-E, Bisindole Alkaloids from the Deep-Sea-Derived
 Streptomyces sp. SCSIO 03032.
;
_journal_issue 8
_journal_name_full 'Journal of natural products'
_journal_page_first 1887
_journal_paper_doi 10.1021/np500362p
_journal_volume 77
_journal_year 2014
_chemical_absolute_configuration ad
_chemical_formula_moiety 'C23 H19 Cl2 N3'
_chemical_formula_sum 'C23 H19 Cl2 N3'
_chemical_formula_weight 408.31
_chemical_name_systematic
; 
 ? 
;
_space_group_IT_number 4
_symmetry_cell_setting monoclinic
_symmetry_space_group_name_Hall 'P 2yb'
_symmetry_space_group_name_H-M 'P 1 21 1'
_atom_sites_solution_hydrogens geom
_atom_sites_solution_primary direct
_atom_sites_solution_secondary difmap
_audit_creation_method SHELXL-97
_cell_angle_alpha 90.00
_cell_angle_beta 108.404(5)
_cell_angle_gamma 90.00
_cell_formula_units_Z 2
_cell_length_a 9.5701(4)
_cell_length_b 7.9131(3)
_cell_length_c 13.6352(6)
_cell_measurement_reflns_used 5012
_cell_measurement_temperature 150(2)
_cell_measurement_theta_max 66.9411
_cell_measurement_theta_min 3.4136
_cell_volume 979.77(8)
_computing_cell_refinement
; 
CrysAlisPro, Oxford Diffraction Ltd.,
Version 1.171.36.20 (release 27-06-2012 CrysAlis171 .NET)
;
_computing_data_collection
; 
CrysAlisPro, Oxford Diffraction Ltd.,
Version 1.171.36.20 (release 27-06-2012 CrysAlis171 .NET)
;
_computing_data_reduction
; 
CrysAlisPro, Oxford Diffraction Ltd.,
Version 1.171.36.20 (release 27-06-2012 CrysAlis171 .NET)
;
_computing_molecular_graphics SHELXTL
_computing_publication_material SHELXTL
_computing_structure_refinement SHELXTL
_computing_structure_solution 'SHELXTL (Bruker, 2005)'
_diffrn_ambient_temperature 150(2)
_diffrn_detector_area_resol_mean 10.5058
_diffrn_measured_fraction_theta_full 0.996
_diffrn_measured_fraction_theta_max 0.996
_diffrn_measurement_device_type 'Xcalibur, Atlas, Gemini ultra'
_diffrn_measurement_method '\w scans'
_diffrn_radiation_monochromator mirror
_diffrn_radiation_source 'Enhance Ultra (Cu) X-ray Source'
_diffrn_radiation_type CuK\a
_diffrn_radiation_wavelength 1.54184
_diffrn_reflns_av_R_equivalents 0.0338
_diffrn_reflns_av_sigmaI/netI 0.0315
_diffrn_reflns_limit_h_max 10
_diffrn_reflns_limit_h_min -11
_diffrn_reflns_limit_k_max 9
_diffrn_reflns_limit_k_min -9
_diffrn_reflns_limit_l_max 16
_diffrn_reflns_limit_l_min -16
_diffrn_reflns_number 10943
_diffrn_reflns_theta_full 67.04
_diffrn_reflns_theta_max 67.04
_diffrn_reflns_theta_min 3.42
_exptl_absorpt_coefficient_mu 3.078
_exptl_absorpt_correction_T_max 0.8134
_exptl_absorpt_correction_T_min 0.3651
_exptl_absorpt_correction_type multi-scan
_exptl_absorpt_process_details
;
CrysAlisPro, Oxford Diffraction Ltd.,
Version 1.171.36.20 (release 27-06-2012 CrysAlis171 .NET)
;
_exptl_crystal_colour colorless
_exptl_crystal_density_diffrn 1.384
_exptl_crystal_density_method 'not measured'
_exptl_crystal_description plate
_exptl_crystal_F_000 424
_exptl_crystal_size_max 0.41
_exptl_crystal_size_mid 0.38
_exptl_crystal_size_min 0.07
_refine_diff_density_max 0.168
_refine_diff_density_min -0.234
_refine_diff_density_rms 0.040
_refine_ls_abs_structure_details 'Flack H D (1983), Acta Cryst. A39, 876-881'
_refine_ls_abs_structure_Flack -0.014(12)
_refine_ls_extinction_method none
_refine_ls_goodness_of_fit_ref 1.075
_refine_ls_hydrogen_treatment mixed
_refine_ls_matrix_type full
_refine_ls_number_parameters 259
_refine_ls_number_reflns 3483
_refine_ls_number_restraints 1
_refine_ls_restrained_S_all 1.075
_refine_ls_R_factor_all 0.0373
_refine_ls_R_factor_gt 0.0324
_refine_ls_shift/su_max 0.000
_refine_ls_shift/su_mean 0.000
_refine_ls_structure_factor_coef Fsqd
_refine_ls_weighting_details 'calc w=1/[\s^2^(Fo^2^)+(0.0427P)^2^+0.1352P] where P=(Fo^2^+2Fc^2^)/3'
_refine_ls_weighting_scheme calc
_refine_ls_wR_factor_gt 0.0787
_refine_ls_wR_factor_ref 0.0822
_reflns_number_gt 3238
_reflns_number_total 3483
_reflns_threshold_expression >2sigma(I)
_cod_data_source_file np500362p_si_002.cif
_cod_data_source_block 10109a
_cod_depositor_comments 'Adding full bibliography for 1517227.cif.'
_cod_original_cell_volume 979.76(7)
_cod_database_code 1517227

loop_
_symmetry_equiv_pos_as_xyz
'x, y, z'
'-x, y+1/2, -z'

loop_
_atom_site_label
_atom_site_type_symbol
_atom_site_fract_x
_atom_site_fract_y
_atom_site_fract_z
_atom_site_U_iso_or_equiv
_atom_site_adp_type
_atom_site_occupancy
_atom_site_symmetry_multiplicity
_atom_site_calc_flag
_atom_site_refinement_flags
Cl1 Cl -0.14521(7) 0.81295(11) -0.04242(5) 0.0540(2) Uani 1 1 d .
Cl2 Cl 1.16157(6) 1.10485(9) 0.67894(5) 0.04354(18) Uani 1 1 d .
N1 N 0.5717(2) 1.1578(2) 0.17427(15) 0.0315(4) Uani 1 1 d .
C2 C 0.6574(2) 1.1382(3) 0.27521(17) 0.0280(5) Uani 1 1 d .
H2 H 0.7428 1.2021 0.3099 0.034 Uiso 1 1 calc R
C3 C 0.5980(2) 1.0095(3) 0.31768(17) 0.0248(4) Uani 1 1 d .
C4 C 0.4705(2) 0.9492(3) 0.23873(17) 0.0258(5) Uani 1 1 d .
C5 C 0.4587(2) 1.0439(3) 0.15259(17) 0.0288(5) Uani 1 1 d .
H5 H 0.3838 1.0323 0.0878 0.035 Uiso 1 1 calc R
C10 C 0.5968(3) 1.2798(3) 0.10198(19) 0.0398(6) Uani 1 1 d .
H10A H 0.6439 1.3809 0.1397 0.060 Uiso 1 1 calc R
H10B H 0.5025 1.3110 0.0512 0.060 Uiso 1 1 calc R
H10C H 0.6611 1.2299 0.0663 0.060 Uiso 1 1 calc R
N1' N 0.27074(19) 0.9271(2) 0.37271(14) 0.0266(4) Uani 1 1 d .
C2' C 0.3820(2) 0.7989(3) 0.36987(16) 0.0257(4) Uani 1 1 d .
H2A H 0.3497 0.6852 0.3864 0.031 Uiso 1 1 calc R
C3' C 0.3772(2) 0.8031(3) 0.25471(16) 0.0256(4) Uani 1 1 d .
C4' C 0.2141(2) 0.8372(3) 0.20446(17) 0.0269(5) Uani 1 1 d .
C5' C 0.1223(2) 0.8079(3) 0.10554(17) 0.0311(5) Uani 1 1 d .
H5A H 0.1585 0.7581 0.0550 0.037 Uiso 1 1 calc R
C6' C -0.0254(3) 0.8534(3) 0.08181(19) 0.0351(5) Uani 1 1 d .
C7' C -0.0811(3) 0.9255(3) 0.1541(2) 0.0363(6) Uani 1 1 d .
H7A H -0.1822 0.9557 0.1354 0.044 Uiso 1 1 calc R
C8' C 0.0113(2) 0.9537(3) 0.25421(19) 0.0328(5) Uani 1 1 d .
H8A H -0.0258 1.0014 0.3049 0.039 Uiso 1 1 calc R
C9' C 0.1585(2) 0.9108(3) 0.27841(18) 0.0272(5) Uani 1 1 d .
C10' C 0.2327(3) 0.9462(3) 0.46746(18) 0.0334(5) Uani 1 1 d .
H10D H 0.1763 1.0506 0.4640 0.050 Uiso 1 1 calc R
H10E H 0.3230 0.9514 0.5267 0.050 Uiso 1 1 calc R
H10F H 0.1732 0.8494 0.4754 0.050 Uiso 1 1 calc R
C11' C 0.4293(3) 0.6358(3) 0.22178(19) 0.0326(5) Uani 1 1 d .
H11A H 0.4216 0.6414 0.1485 0.049 Uiso 1 1 calc R
H11B H 0.3676 0.5434 0.2326 0.049 Uiso 1 1 calc R
H11C H 0.5320 0.6154 0.2632 0.049 Uiso 1 1 calc R
N1" N 0.5821(2) 0.7866(2) 0.54515(14) 0.0283(4) Uani 1 1 d .
H1 H 0.542(3) 0.710(3) 0.576(2) 0.034 Uiso 1 1 d .
C2" C 0.5314(2) 0.8386(3) 0.44369(16) 0.0264(5) Uani 1 1 d .
C3" C 0.6349(2) 0.9378(3) 0.42122(16) 0.0252(5) Uani 1 1 d .
C4" C 0.7600(2) 0.9457(3) 0.51383(16) 0.0253(4) Uani 1 1 d .
C5" C 0.8987(2) 1.0237(3) 0.54100(18) 0.0298(5) Uani 1 1 d .
H5B H 0.9288 1.0862 0.4917 0.036 Uiso 1 1 calc R
C6" C 0.9902(3) 1.0068(3) 0.64177(19) 0.0327(5) Uani 1 1 d .
C7" C 0.9499(3) 0.9135(3) 0.71624(19) 0.0364(6) Uani 1 1 d .
H7B H 1.0156 0.9059 0.7849 0.044 Uiso 1 1 calc R
C8" C 0.8160(3) 0.8331(3) 0.69024(18) 0.0327(5) Uani 1 1 d .
H8B H 0.7885 0.7681 0.7397 0.039 Uiso 1 1 calc R
C9" C 0.7219(3) 0.8495(3) 0.58967(17) 0.0296(5) Uani 1 1 d .

loop_
_atom_site_aniso_label
_atom_site_aniso_U_11
_atom_site_aniso_U_22
_atom_site_aniso_U_33
_atom_site_aniso_U_23
_atom_site_aniso_U_13
_atom_site_aniso_U_12
Cl1 0.0409(3) 0.0766(5) 0.0354(3) -0.0014(3) -0.0008(3) -0.0055(4)
Cl2 0.0307(3) 0.0581(4) 0.0400(3) -0.0142(3) 0.0086(2) 0.0003(3)
N1 0.0352(10) 0.0343(11) 0.0286(10) 0.0068(8) 0.0150(8) -0.0015(8)
C2 0.0291(11) 0.0295(12) 0.0280(12) 0.0009(9) 0.0128(9) 0.0007(10)
C3 0.0261(11) 0.0249(10) 0.0262(11) -0.0003(9) 0.0122(9) 0.0046(9)
C4 0.0255(10) 0.0272(11) 0.0272(11) -0.0012(9) 0.0117(9) 0.0036(9)
C5 0.0303(12) 0.0334(13) 0.0238(12) 0.0004(9) 0.0100(9) 0.0018(9)
C10 0.0472(14) 0.0396(14) 0.0356(13) 0.0122(11) 0.0176(11) -0.0010(12)
N1' 0.0271(9) 0.0293(10) 0.0267(10) -0.0041(8) 0.0130(8) 0.0003(8)
C2' 0.0298(11) 0.0212(10) 0.0282(11) 0.0017(10) 0.0120(9) -0.0001(9)
C3' 0.0265(10) 0.0253(11) 0.0261(10) -0.0020(9) 0.0100(8) 0.0022(9)
C4' 0.0296(11) 0.0239(11) 0.0303(11) 0.0022(9) 0.0140(9) -0.0013(9)
C5' 0.0348(12) 0.0317(12) 0.0283(11) -0.0003(10) 0.0118(9) -0.0030(10)
C6' 0.0315(12) 0.0370(13) 0.0338(13) 0.0013(11) 0.0059(10) -0.0035(10)
C7' 0.0272(11) 0.0333(13) 0.0465(15) 0.0010(11) 0.0090(11) -0.0011(10)
C8' 0.0289(11) 0.0316(12) 0.0414(13) -0.0049(11) 0.0161(10) 0.0003(10)
C9' 0.0300(12) 0.0222(11) 0.0323(12) -0.0021(9) 0.0137(10) -0.0025(9)
C10' 0.0383(12) 0.0338(12) 0.0353(13) -0.0030(10) 0.0219(10) -0.0047(10)
C11' 0.0351(11) 0.0289(12) 0.0368(13) -0.0044(10) 0.0157(10) 0.0015(10)
N1" 0.0333(10) 0.0246(10) 0.0283(9) 0.0041(8) 0.0114(8) 0.0019(8)
C2" 0.0327(11) 0.0235(11) 0.0256(11) 0.0007(9) 0.0128(9) 0.0046(9)
C3" 0.0281(11) 0.0227(11) 0.0264(11) -0.0003(9) 0.0108(9) 0.0057(9)
C4" 0.0294(11) 0.0216(10) 0.0262(11) -0.0022(9) 0.0106(9) 0.0050(9)
C5" 0.0309(12) 0.0307(11) 0.0300(12) -0.0045(10) 0.0125(10) 0.0056(9)
C6" 0.0301(12) 0.0339(13) 0.0335(13) -0.0099(10) 0.0090(10) 0.0068(10)
C7" 0.0362(13) 0.0410(14) 0.0277(12) -0.0013(11) 0.0038(10) 0.0123(11)
C8" 0.0416(13) 0.0300(13) 0.0257(11) 0.0025(10) 0.0094(9) 0.0105(11)
C9" 0.0379(13) 0.0239(11) 0.0292(12) 0.0005(9) 0.0134(10) 0.0068(9)

loop_
_atom_type_symbol
_atom_type_description
_atom_type_scat_dispersion_real
_atom_type_scat_dispersion_imag
_atom_type_scat_source
C C 0.0181 0.0091 'International Tables Vol C Tables 4.2.6.8 and 6.1.1.4'
H H 0.0000 0.0000 'International Tables Vol C Tables 4.2.6.8 and 6.1.1.4'
Cl Cl 0.3639 0.7018 'International Tables Vol C Tables 4.2.6.8 and 6.1.1.4'
N N 0.0311 0.0180 'International Tables Vol C Tables 4.2.6.8 and 6.1.1.4'

loop_
_geom_angle_atom_site_label_1
_geom_angle_atom_site_label_2
_geom_angle_atom_site_label_3
_geom_angle
C5 N1 C2 108.96(18)
C5 N1 C10 125.5(2)
C2 N1 C10 125.5(2)
N1 C2 C3 108.03(19)
N1 C2 H2 126.0
C3 C2 H2 126.0
C2 C3 C4 107.27(19)
C2 C3 C3" 133.5(2)
C4 C3 C3" 119.17(19)
C5 C4 C3 106.46(19)
C5 C4 C3' 130.4(2)
C3 C4 C3' 123.14(19)
N1 C5 C4 109.3(2)
N1 C5 H5 125.4
C4 C5 H5 125.4
N1 C10 H10A 109.5
N1 C10 H10B 109.5
H10A C10 H10B 109.5
N1 C10 H10C 109.5
H10A C10 H10C 109.5
H10B C10 H10C 109.5
C9' N1' C10' 119.41(18)
C9' N1' C2' 105.27(16)
C10' N1' C2' 118.54(18)
N1' C2' C2" 112.35(18)
N1' C2' C3' 102.67(16)
C2" C2' C3' 113.02(16)
N1' C2' H2A 109.5
C2" C2' H2A 109.5
C3' C2' H2A 109.5
C4' C3' C4 111.55(18)
C4' C3' C11' 113.90(18)
C4 C3' C11' 110.84(16)
C4' C3' C2' 99.09(15)
C4 C3' C2' 109.25(18)
C11' C3' C2' 111.63(18)
C5' C4' C9' 120.2(2)
C5' C4' C3' 131.28(19)
C9' C4' C3' 108.55(18)
C4' C5' C6' 118.1(2)
C4' C5' H5A 121.0
C6' C5' H5A 121.0
C7' C6' C5' 122.1(2)
C7' C6' Cl1 118.90(19)
C5' C6' Cl1 118.94(18)
C6' C7' C8' 119.8(2)
C6' C7' H7A 120.1
C8' C7' H7A 120.1
C9' C8' C7' 118.6(2)
C9' C8' H8A 120.7
C7' C8' H8A 120.7
C8' C9' N1' 128.8(2)
C8' C9' C4' 121.2(2)
N1' C9' C4' 110.04(18)
N1' C10' H10D 109.5
N1' C10' H10E 109.5
H10D C10' H10E 109.5
N1' C10' H10F 109.5
H10D C10' H10F 109.5
H10E C10' H10F 109.5
C3' C11' H11A 109.5
C3' C11' H11B 109.5
H11A C11' H11B 109.5
C3' C11' H11C 109.5
H11A C11' H11C 109.5
H11B C11' H11C 109.5
C9" N1" C2" 108.67(19)
C9" N1" H1 122.4(16)
C2" N1" H1 128.0(17)
C3" C2" N1" 110.2(2)
C3" C2" C2' 124.94(19)
N1" C2" C2' 124.81(19)
C2" C3" C4" 106.72(19)
C2" C3" C3 117.88(19)
C4" C3" C3 135.4(2)
C5" C4" C9" 118.8(2)
C5" C4" C3" 134.8(2)
C9" C4" C3" 106.34(19)
C6" C5" C4" 118.0(2)
C6" C5" H5B 121.0
C4" C5" H5B 121.0
C5" C6" C7" 122.5(2)
C5" C6" Cl2 119.29(19)
C7" C6" Cl2 118.21(18)
C8" C7" C6" 120.2(2)
C8" C7" H7B 119.9
C6" C7" H7B 119.9
C7" C8" C9" 118.3(2)
C7" C8" H8B 120.9
C9" C8" H8B 120.9
N1" C9" C8" 129.7(2)
N1" C9" C4" 108.05(19)
C8" C9" C4" 122.2(2)

loop_
_geom_bond_atom_site_label_1
_geom_bond_atom_site_label_2
_geom_bond_distance
Cl1 C6' 1.749(2)
Cl2 C6" 1.739(3)
N1 C5 1.366(3)
N1 C2 1.371(3)
N1 C10 1.454(3)
C2 C3 1.380(3)
C2 H2 0.9500
C3 C4 1.430(3)
C3 C3" 1.458(3)
C4 C5 1.367(3)
C4 C3' 1.518(3)
C5 H5 0.9500
C10 H10A 0.9800
C10 H10B 0.9800
C10 H10C 0.9800
N1' C9' 1.397(3)
N1' C10' 1.456(3)
N1' C2' 1.480(3)
C2' C2" 1.499(3)
C2' C3' 1.557(3)
C2' H2A 1.0000
C3' C4' 1.518(3)
C3' C11' 1.531(3)
C4' C5' 1.377(3)
C4' C9' 1.407(3)
C5' C6' 1.394(3)
C5' H5A 0.9500
C6' C7' 1.383(4)
C7' C8' 1.390(3)
C7' H7A 0.9500
C8' C9' 1.383(3)
C8' H8A 0.9500
C10' H10D 0.9800
C10' H10E 0.9800
C10' H10F 0.9800
C11' H11A 0.9800
C11' H11B 0.9800
C11' H11C 0.9800
N1" C9" 1.376(3)
N1" C2" 1.377(3)
N1" H1 0.89(3)
C2" C3" 1.372(3)
C3" C4" 1.441(3)
C4" C5" 1.404(3)
C4" C9" 1.421(3)
C5" C6" 1.383(3)
C5" H5B 0.9500
C6" C7" 1.404(3)
C7" C8" 1.373(4)
C7" H7B 0.9500
C8" C9" 1.389(3)
C8" H8B 0.9500

loop_
_geom_torsion_atom_site_label_1
_geom_torsion_atom_site_label_2
_geom_torsion_atom_site_label_3
_geom_torsion_atom_site_label_4
_geom_torsion
C5 N1 C2 C3 0.3(2)
C10 N1 C2 C3 -179.7(2)
N1 C2 C3 C4 -0.2(2)
N1 C2 C3 C3" -176.3(2)
C2 C3 C4 C5 0.0(2)
C3" C3 C4 C5 176.81(19)
C2 C3 C4 C3' 178.04(19)
C3" C3 C4 C3' -5.1(3)
C2 N1 C5 C4 -0.3(2)
C10 N1 C5 C4 179.7(2)
C3 C4 C5 N1 0.2(2)
C3' C4 C5 N1 -177.7(2)
C9' N1' C2' C2" 158.54(17)
C10' N1' C2' C2" -64.7(2)
C9' N1' C2' C3' 36.8(2)
C10' N1' C2' C3' 173.53(18)
C5 C4 C3' C4' -43.1(3)
C3 C4 C3' C4' 139.4(2)
C5 C4 C3' C11' 85.0(3)
C3 C4 C3' C11' -92.6(2)
C5 C4 C3' C2' -151.6(2)
C3 C4 C3' C2' 30.8(3)
N1' C2' C3' C4' -34.8(2)
C2" C2' C3' C4' -156.10(18)
N1' C2' C3' C4 81.90(19)
C2" C2' C3' C4 -39.4(2)
N1' C2' C3' C11' -155.15(17)
C2" C2' C3' C11' 83.6(2)
C4 C3' C4' C5' 87.4(3)
C11' C3' C4' C5' -39.0(3)
C2' C3' C4' C5' -157.7(2)
C4 C3' C4' C9' -92.8(2)
C11' C3' C4' C9' 140.76(19)
C2' C3' C4' C9' 22.1(2)
C9' C4' C5' C6' 0.1(3)
C3' C4' C5' C6' 179.9(2)
C4' C5' C6' C7' -0.3(4)
C4' C5' C6' Cl1 -178.52(18)
C5' C6' C7' C8' -0.3(4)
Cl1 C6' C7' C8' 177.9(2)
C6' C7' C8' C9' 1.0(4)
C7' C8' C9' N1' -179.9(2)
C7' C8' C9' C4' -1.2(3)
C10' N1' C9' C8' 19.1(4)
C2' N1' C9' C8' 155.4(2)
C10' N1' C9' C4' -159.7(2)
C2' N1' C9' C4' -23.5(2)
C5' C4' C9' C8' 0.6(3)
C3' C4' C9' C8' -179.2(2)
C5' C4' C9' N1' 179.6(2)
C3' C4' C9' N1' -0.3(2)
C9" N1" C2" C3" -1.1(2)
C9" N1" C2" C2' -178.6(2)
N1' C2' C2" C3" -87.9(3)
C3' C2' C2" C3" 27.7(3)
N1' C2' C2" N1" 89.2(2)
C3' C2' C2" N1" -155.1(2)
N1" C2" C3" C4" 1.3(2)
C2' C2" C3" C4" 178.78(19)
N1" C2" C3" C3 -177.93(18)
C2' C2" C3" C3 -0.4(3)
C2 C3 C3" C2" 163.9(2)
C4 C3 C3" C2" -12.0(3)
C2 C3 C3" C4" -15.1(4)
C4 C3 C3" C4" 169.1(2)
C2" C3" C4" C5" 179.5(2)
C3 C3" C4" C5" -1.5(4)
C2" C3" C4" C9" -0.9(2)
C3 C3" C4" C9" 178.1(2)
C9" C4" C5" C6" -1.8(3)
C3" C4" C5" C6" 177.7(2)
C4" C5" C6" C7" 0.9(3)
C4" C5" C6" Cl2 -178.86(17)
C5" C6" C7" C8" 0.6(4)
Cl2 C6" C7" C8" -179.64(19)
C6" C7" C8" C9" -1.1(3)
C2" N1" C9" C8" 178.9(2)
C2" N1" C9" C4" 0.5(2)
C7" C8" C9" N1" -178.1(2)
C7" C8" C9" C4" 0.1(3)
C5" C4" C9" N1" 179.91(19)
C3" C4" C9" N1" 0.3(2)
C5" C4" C9" C8" 1.4(3)
C3" C4" C9" C8" -178.2(2)
